data_4333312
loop_
_publ_author_name
'Fan, Sai-Rong'
'Zhu, Long-Guan'

_publ_section_title
;
 Syntheses, structures, and characterizations of four new lead(II)
 5-sulfosalicylate complexes with both chelating and bridging neutral
 ligands.
;
_journal_issue 16
_journal_name_full 'Inorganic chemistry'
_journal_page_first 6785
_journal_page_last 6793
_journal_paper_doi 10.1021/ic700611e
_journal_volume 46
_journal_year 2007
_chemical_formula_moiety 'C17 H12 N2 O6 Pb S, C5 H4 N'
_chemical_formula_sum 'C22 H16 N3 O6 Pb S'
_chemical_formula_weight 657.63
_chemical_name_systematic
;
 ?
;
_space_group_IT_number 2
_symmetry_cell_setting triclinic
_symmetry_space_group_name_Hall '-P 1'
_symmetry_space_group_name_H-M 'P -1'
_atom_sites_solution_hydrogens geom
_atom_sites_solution_primary direct
_atom_sites_solution_secondary difmap
_audit_creation_method SHELXL-97
_cell_angle_alpha 88.834(1)
_cell_angle_beta 88.418(1)
_cell_angle_gamma 67.372(1)
_cell_formula_units_Z 2
_cell_length_a 10.0888(5)
_cell_length_b 10.3628(5)
_cell_length_c 10.7442(6)
_cell_measurement_reflns_used 5276
_cell_measurement_temperature 295(2)
_cell_measurement_theta_max 28.1
_cell_measurement_theta_min 2.4
_cell_volume 1036.37(9)
_computing_cell_refinement 'SAINT (Bruker, 2002)'
_computing_data_collection 'SMART (Bruker, 2002)'
_computing_data_reduction SAINT
_computing_molecular_graphics 'Ortep-3 for Windows (Farrugia, 1997)'
_computing_publication_material 'WinGX (Farrugia, 1999)'
_computing_structure_refinement 'SHELXL-97 (Sheldrick, 1997)'
_computing_structure_solution 'SHELXS-97 (Sheldrick, 1997)'
_diffrn_ambient_temperature 295(2)
_diffrn_measured_fraction_theta_full 0.989
_diffrn_measured_fraction_theta_max 0.989
_diffrn_measurement_device_type 'Bruker APEX area-detector diffractometer'
_diffrn_measurement_method '\f and \w scan'
_diffrn_radiation_monochromator graphite
_diffrn_radiation_source 'fine-focus sealed tube'
_diffrn_radiation_type MoK\a
_diffrn_radiation_wavelength 0.71073
_diffrn_reflns_av_R_equivalents 0.0217
_diffrn_reflns_av_sigmaI/netI 0.0336
_diffrn_reflns_limit_h_max 12
_diffrn_reflns_limit_h_min -12
_diffrn_reflns_limit_k_max 12
_diffrn_reflns_limit_k_min -12
_diffrn_reflns_limit_l_max 13
_diffrn_reflns_limit_l_min -13
_diffrn_reflns_number 7767
_diffrn_reflns_theta_full 25.50
_diffrn_reflns_theta_max 25.50
_diffrn_reflns_theta_min 1.90
_diffrn_standards_number 0
_exptl_absorpt_coefficient_mu 8.288
_exptl_absorpt_correction_T_max 0.4625
_exptl_absorpt_correction_T_min 0.2131
_exptl_absorpt_correction_type multi-scan
_exptl_absorpt_process_details 'SADABS (Bruker, 2002)'
_exptl_crystal_colour colorless
_exptl_crystal_density_diffrn 2.107
_exptl_crystal_density_method 'not measured'
_exptl_crystal_description block
_exptl_crystal_F_000 630
_exptl_crystal_size_max 0.27
_exptl_crystal_size_mid 0.22
_exptl_crystal_size_min 0.11
_refine_diff_density_max 1.612
_refine_diff_density_min -0.723
_refine_diff_density_rms 0.120
_refine_ls_extinction_method none
_refine_ls_goodness_of_fit_ref 1.111
_refine_ls_hydrogen_treatment mixed
_refine_ls_matrix_type full
_refine_ls_number_parameters 301
_refine_ls_number_reflns 3820
_refine_ls_number_restraints 1
_refine_ls_restrained_S_all 1.111
_refine_ls_R_factor_all 0.0341
_refine_ls_R_factor_gt 0.0319
_refine_ls_shift/su_max 0.001
_refine_ls_shift/su_mean <0.001
_refine_ls_structure_factor_coef Fsqd
_refine_ls_weighting_details 'calc w=1/[\s^2^(Fo^2^)+(0.0298P)^2^+2.0937P] where P=(Fo^2^+2Fc^2^)/3'
_refine_ls_weighting_scheme calc
_refine_ls_wR_factor_gt 0.0692
_refine_ls_wR_factor_ref 0.0700
_reflns_number_gt 3605
_reflns_number_total 3820
_reflns_threshold_expression >2\s(I)
_cod_data_source_file ic700611esup1.cif
_cod_data_source_block 05-9-23-1
_cod_depositor_comments 'Adding full bibliography for 4333312--4333315.cif.'
_cod_database_code 4333312

loop_
_symmetry_equiv_pos_as_xyz
'x, y, z'
'-x, -y, -z'

loop_
_atom_site_label
_atom_site_type_symbol
_atom_site_fract_x
_atom_site_fract_y
_atom_site_fract_z
_atom_site_U_iso_or_equiv
_atom_site_adp_type
_atom_site_occupancy
_atom_site_symmetry_multiplicity
_atom_site_calc_flag
_atom_site_refinement_flags
Pb1 Pb 0.38644(2) 0.69614(2) 0.657881(18) 0.03427(8) Uani 1 1 d .
S1 S 0.70821(14) 0.40798(14) 0.62780(12) 0.0329(3) Uani 1 1 d .
N1 N 0.4833(5) 0.8649(5) 0.7405(4) 0.0381(11) Uani 1 1 d .
N2 N 0.2855(5) 0.9463(5) 0.5630(4) 0.0376(11) Uani 1 1 d .
N3 N 0.7528(7) 0.5582(7) 0.2463(7) 0.0717(18) Uani 1 1 d .
O1 O 0.6130(4) 0.3432(4) 1.1103(4) 0.0428(10) Uani 1 1 d .
O2 O 0.8168(4) 0.1998(4) 1.1909(4) 0.0451(10) Uani 1 1 d .
O3 O 1.0471(4) 0.1101(5) 1.0570(4) 0.0457(10) Uani 1 1 d D
O4 O 0.6726(5) 0.5559(4) 0.6493(4) 0.0508(11) Uani 1 1 d .
O5 O 0.8006(4) 0.3557(5) 0.5194(4) 0.0532(12) Uani 1 1 d .
O6 O 0.5788(4) 0.3772(4) 0.6252(4) 0.0435(10) Uani 1 1 d .
C1 C 0.7440(6) 0.2687(6) 1.0985(5) 0.0350(12) Uani 1 1 d .
C2 C 0.8182(5) 0.2576(5) 0.9742(5) 0.0286(11) Uani 1 1 d .
C3 C 0.9662(6) 0.1776(6) 0.9595(5) 0.0332(12) Uani 1 1 d .
C4 C 1.0319(6) 0.1685(6) 0.8446(6) 0.0400(13) Uani 1 1 d .
H4 H 1.1298 0.1163 0.8352 0.048 Uiso 1 1 calc R
C5 C 0.9536(6) 0.2364(6) 0.7432(5) 0.0376(13) Uani 1 1 d .
H5 H 0.9984 0.2282 0.6652 0.045 Uiso 1 1 calc R
C6 C 0.8079(5) 0.3170(5) 0.7570(5) 0.0304(11) Uani 1 1 d .
C7 C 0.7414(5) 0.3287(5) 0.8720(5) 0.0301(11) Uani 1 1 d .
H7 H 0.6443 0.3845 0.8813 0.036 Uiso 1 1 calc R
C8 C 0.5794(6) 0.8195(7) 0.8310(6) 0.0457(15) Uani 1 1 d .
H8 H 0.6012 0.7297 0.8628 0.055 Uiso 1 1 calc R
C9 C 0.6471(7) 0.8986(7) 0.8790(6) 0.0502(16) Uani 1 1 d .
H9 H 0.7114 0.8646 0.9435 0.060 Uiso 1 1 calc R
C10 C 0.6173(7) 1.0291(8) 0.8293(7) 0.0555(17) Uani 1 1 d .
H10 H 0.6631 1.0847 0.8586 0.067 Uiso 1 1 calc R
C11 C 0.5186(7) 1.0779(6) 0.7351(6) 0.0484(15) Uani 1 1 d .
H11 H 0.4976 1.1663 0.7004 0.058 Uiso 1 1 calc R
C12 C 0.4519(6) 0.9935(6) 0.6935(5) 0.0370(13) Uani 1 1 d .
C13 C 0.3431(6) 1.0389(6) 0.5931(5) 0.0360(13) Uani 1 1 d .
C14 C 0.3024(7) 1.1670(7) 0.5335(6) 0.0482(15) Uani 1 1 d .
H14 H 0.3450 1.2287 0.5539 0.058 Uiso 1 1 calc R
C15 C 0.1993(7) 1.2038(7) 0.4441(6) 0.0535(17) Uani 1 1 d .
H15 H 0.1717 1.2900 0.4035 0.064 Uiso 1 1 calc R
C16 C 0.1380(7) 1.1115(7) 0.4157(6) 0.0520(17) Uani 1 1 d .
H16 H 0.0666 1.1347 0.3567 0.062 Uiso 1 1 calc R
C17 C 0.1840(6) 0.9823(7) 0.4764(6) 0.0471(15) Uani 1 1 d .
H17 H 0.1431 0.9191 0.4564 0.056 Uiso 1 1 calc R
C18 C 0.7160(7) 0.6036(7) 0.1250(7) 0.0559(18) Uani 1 1 d .
H18 H 0.6193 0.6523 0.1083 0.067 Uiso 1 1 calc R
C19 C 0.8097(5) 0.5818(5) 0.0323(5) 0.0322(12) Uani 1 1 d .
H19 H 0.7792 0.6145 -0.0474 0.039 Uiso 1 1 calc R
C20 C 0.9493(6) 0.5121(6) 0.0539(6) 0.0377(13) Uani 1 1 d .
C21 C 0.9958(7) 0.4649(7) 0.1722(6) 0.0472(15) Uani 1 1 d .
H21 H 1.0933 0.4168 0.1859 0.057 Uiso 1 1 calc R
C22 C 0.8986(7) 0.4888(7) 0.2696(7) 0.0524(16) Uani 1 1 d .
H22 H 0.9296 0.4591 0.3498 0.063 Uiso 1 1 calc R
H3A H 0.995(7) 0.122(9) 1.123(4) 0.080 Uiso 1 1 d D

loop_
_atom_site_aniso_label
_atom_site_aniso_U_11
_atom_site_aniso_U_22
_atom_site_aniso_U_33
_atom_site_aniso_U_23
_atom_site_aniso_U_13
_atom_site_aniso_U_12
Pb1 0.03787(13) 0.03575(13) 0.02647(12) 0.00544(8) -0.00468(8) -0.01115(9)
S1 0.0362(7) 0.0346(7) 0.0265(7) 0.0068(6) -0.0036(5) -0.0120(6)
N1 0.040(3) 0.043(3) 0.032(3) 0.010(2) -0.006(2) -0.017(2)
N2 0.038(2) 0.039(3) 0.033(3) 0.007(2) -0.003(2) -0.011(2)
N3 0.077(4) 0.054(4) 0.082(5) -0.004(3) 0.017(4) -0.023(3)
O1 0.038(2) 0.057(3) 0.031(2) 0.0114(19) -0.0018(17) -0.015(2)
O2 0.052(2) 0.047(2) 0.028(2) 0.0131(18) -0.0078(18) -0.011(2)
O3 0.040(2) 0.051(3) 0.040(2) 0.013(2) -0.0141(18) -0.011(2)
O4 0.059(3) 0.036(2) 0.057(3) 0.012(2) -0.015(2) -0.017(2)
O5 0.045(2) 0.073(3) 0.031(2) 0.008(2) 0.0017(18) -0.011(2)
O6 0.040(2) 0.051(3) 0.042(2) 0.0091(19) -0.0107(18) -0.0200(19)
C1 0.045(3) 0.035(3) 0.028(3) 0.008(2) -0.003(2) -0.020(3)
C2 0.036(3) 0.030(3) 0.022(3) 0.004(2) -0.006(2) -0.016(2)
C3 0.036(3) 0.030(3) 0.035(3) 0.002(2) -0.008(2) -0.014(2)
C4 0.034(3) 0.039(3) 0.041(3) 0.003(3) -0.001(2) -0.007(2)
C5 0.036(3) 0.039(3) 0.034(3) 0.001(3) 0.001(2) -0.011(2)
C6 0.035(3) 0.027(3) 0.029(3) 0.005(2) -0.005(2) -0.012(2)
C7 0.028(3) 0.030(3) 0.031(3) 0.003(2) -0.005(2) -0.011(2)
C8 0.046(3) 0.050(4) 0.043(4) 0.011(3) -0.008(3) -0.020(3)
C9 0.048(4) 0.061(4) 0.048(4) 0.003(3) -0.015(3) -0.027(3)
C10 0.048(4) 0.057(4) 0.068(5) -0.013(4) -0.008(3) -0.026(3)
C11 0.050(4) 0.033(3) 0.062(4) 0.002(3) 0.001(3) -0.016(3)
C12 0.031(3) 0.039(3) 0.034(3) 0.002(3) 0.004(2) -0.007(2)
C13 0.035(3) 0.033(3) 0.036(3) 0.005(2) 0.007(2) -0.009(2)
C14 0.052(4) 0.041(4) 0.046(4) 0.008(3) 0.005(3) -0.013(3)
C15 0.057(4) 0.043(4) 0.043(4) 0.018(3) 0.005(3) -0.002(3)
C16 0.049(4) 0.054(4) 0.036(3) 0.016(3) -0.005(3) -0.002(3)
C17 0.042(3) 0.052(4) 0.042(4) 0.007(3) -0.008(3) -0.012(3)
C18 0.044(4) 0.049(4) 0.066(5) 0.000(3) -0.007(3) -0.008(3)
C19 0.030(3) 0.029(3) 0.033(3) 0.002(2) -0.005(2) -0.007(2)
C20 0.044(3) 0.027(3) 0.044(3) -0.001(2) -0.002(3) -0.015(2)
C21 0.043(3) 0.047(4) 0.046(4) 0.011(3) -0.004(3) -0.012(3)
C22 0.058(4) 0.043(4) 0.048(4) 0.006(3) 0.007(3) -0.012(3)

loop_
_atom_type_symbol
_atom_type_description
_atom_type_scat_dispersion_real
_atom_type_scat_dispersion_imag
_atom_type_scat_source
C C 0.0033 0.0016 'International Tables Vol C Tables 4.2.6.8 and 6.1.1.4'
H H 0.0000 0.0000 'International Tables Vol C Tables 4.2.6.8 and 6.1.1.4'
N N 0.0061 0.0033 'International Tables Vol C Tables 4.2.6.8 and 6.1.1.4'
O O 0.0106 0.0060 'International Tables Vol C Tables 4.2.6.8 and 6.1.1.4'
Pb Pb -3.3944 10.1111 'International Tables Vol C Tables 4.2.6.8 and 6.1.1.4'
S S 0.1246 0.1234 'International Tables Vol C Tables 4.2.6.8 and 6.1.1.4'

loop_
_geom_angle_atom_site_label_1
_geom_angle_atom_site_label_2
_geom_angle_atom_site_label_3
_geom_angle
_geom_angle_site_symmetry_1
_geom_angle_site_symmetry_3
O2 Pb1 N1 86.10(15) 2_667 .
O2 Pb1 O1 52.39(12) 2_667 2_667
N1 Pb1 O1 76.15(14) . 2_667
O2 Pb1 N2 82.56(13) 2_667 .
N1 Pb1 N2 63.54(15) . .
O1 Pb1 N2 121.09(14) 2_667 .
O2 Pb1 O4 141.16(13) 2_667 .
N1 Pb1 O4 75.91(14) . .
O1 Pb1 O4 89.58(13) 2_667 .
N2 Pb1 O4 117.53(14) . .
O2 Pb1 C1 26.55(14) 2_667 2_667
N1 Pb1 C1 81.43(15) . 2_667
O1 Pb1 C1 25.91(14) 2_667 2_667
N2 Pb1 C1 103.60(15) . 2_667
O4 Pb1 C1 115.37(15) . 2_667
O5 S1 O4 113.2(3) . .
O5 S1 O6 112.4(3) . .
O4 S1 O6 111.0(3) . .
O5 S1 C6 106.0(3) . .
O4 S1 C6 106.5(3) . .
O6 S1 C6 107.1(2) . .
C8 N1 C12 118.8(5) . .
C8 N1 Pb1 117.5(4) . .
C12 N1 Pb1 123.5(4) . .
C17 N2 C13 118.9(5) . .
C17 N2 Pb1 121.0(4) . .
C13 N2 Pb1 119.9(4) . .
C18 N3 C22 117.0(6) . .
C1 O1 Pb1 92.7(3) . 2_667
C1 O2 Pb1 93.2(3) . 2_667
C3 O3 H3A 111(6) . .
S1 O4 Pb1 110.5(2) . .
O1 C1 O2 121.3(5) . .
O1 C1 C2 120.0(5) . .
O2 C1 C2 118.7(5) . .
O1 C1 Pb1 61.4(3) . 2_667
O2 C1 Pb1 60.2(3) . 2_667
C2 C1 Pb1 175.4(4) . 2_667
C7 C2 C3 119.1(5) . .
C7 C2 C1 120.0(5) . .
C3 C2 C1 121.0(5) . .
O3 C3 C4 118.6(5) . .
O3 C3 C2 121.5(5) . .
C4 C3 C2 119.9(5) . .
C3 C4 C5 120.4(5) . .
C3 C4 H4 119.8 . .
C5 C4 H4 119.8 . .
C4 C5 C6 120.1(5) . .
C4 C5 H5 119.9 . .
C6 C5 H5 119.9 . .
C7 C6 C5 120.0(5) . .
C7 C6 S1 119.7(4) . .
C5 C6 S1 120.2(4) . .
C6 C7 C2 120.4(5) . .
C6 C7 H7 119.8 . .
C2 C7 H7 119.8 . .
N1 C8 C9 123.3(6) . .
N1 C8 H8 118.4 . .
C9 C8 H8 118.4 . .
C10 C9 C8 118.0(6) . .
C10 C9 H9 121.0 . .
C8 C9 H9 121.0 . .
C9 C10 C11 119.6(6) . .
C9 C10 H10 120.2 . .
C11 C10 H10 120.2 . .
C12 C11 C10 119.1(6) . .
C12 C11 H11 120.4 . .
C10 C11 H11 120.4 . .
N1 C12 C11 121.1(5) . .
N1 C12 C13 116.5(5) . .
C11 C12 C13 122.4(5) . .
N2 C13 C14 120.9(6) . .
N2 C13 C12 115.9(5) . .
C14 C13 C12 123.2(6) . .
C15 C14 C13 120.3(6) . .
C15 C14 H14 119.8 . .
C13 C14 H14 119.8 . .
C16 C15 C14 118.8(6) . .
C16 C15 H15 120.6 . .
C14 C15 H15 120.6 . .
C15 C16 C17 119.1(6) . .
C15 C16 H16 120.5 . .
C17 C16 H16 120.5 . .
N2 C17 C16 121.9(6) . .
N2 C17 H17 119.0 . .
C16 C17 H17 119.0 . .
C19 C18 N3 123.8(6) . .
C19 C18 H18 118.1 . .
N3 C18 H18 118.1 . .
C18 C19 C20 119.2(6) . .
C18 C19 H19 120.4 . .
C20 C19 H19 120.4 . .
C19 C20 C21 120.8(6) . .
C19 C20 C20 117.3(7) . 2_765
C21 C20 C20 121.9(7) . 2_765
C22 C21 C20 120.2(6) . .
C22 C21 H21 119.9 . .
C20 C21 H21 119.9 . .
C21 C22 N3 118.9(7) . .
C21 C22 H22 120.6 . .
N3 C22 H22 120.6 . .

loop_
_geom_bond_atom_site_label_1
_geom_bond_atom_site_label_2
_geom_bond_distance
_geom_bond_site_symmetry_2
Pb1 O2 2.489(4) 2_667
Pb1 N1 2.496(5) .
Pb1 O1 2.516(4) 2_667
Pb1 N2 2.591(5) .
Pb1 O4 2.687(4) .
Pb1 C1 2.863(5) 2_667
S1 O5 1.448(4) .
S1 O4 1.455(4) .
S1 O6 1.459(4) .
S1 C6 1.767(5) .
N1 C8 1.337(7) .
N1 C12 1.337(7) .
N2 C17 1.341(7) .
N2 C13 1.347(7) .
N3 C18 1.387(10) .
N3 C22 1.394(9) .
O1 C1 1.252(7) .
O1 Pb1 2.516(4) 2_667
O2 C1 1.282(7) .
O2 Pb1 2.489(4) 2_667
O3 C3 1.353(7) .
O3 H3A 0.85(6) .
C1 C2 1.497(7) .
C1 Pb1 2.863(5) 2_667
C2 C7 1.388(7) .
C2 C3 1.408(7) .
C3 C4 1.372(8) .
C4 C5 1.376(8) .
C4 H4 0.9300 .
C5 C6 1.389(7) .
C5 H5 0.9300 .
C6 C7 1.374(7) .
C7 H7 0.9300 .
C8 C9 1.368(8) .
C8 H8 0.9300 .
C9 C10 1.368(10) .
C9 H9 0.9300 .
C10 C11 1.385(9) .
C10 H10 0.9300 .
C11 C12 1.380(8) .
C11 H11 0.9300 .
C12 C13 1.495(8) .
C13 C14 1.379(8) .
C14 C15 1.373(9) .
C14 H14 0.9300 .
C15 C16 1.368(10) .
C15 H15 0.9300 .
C16 C17 1.391(9) .
C16 H16 0.9300 .
C17 H17 0.9300 .
C18 C19 1.315(9) .
C18 H18 0.9300 .
C19 C20 1.337(8) .
C19 H19 0.9300 .
C20 C21 1.380(8) .
C20 C20 1.483(12) 2_765
C21 C22 1.373(9) .
C21 H21 0.9300 .
C22 H22 0.9300 .

loop_
_geom_hbond_atom_site_label_D
_geom_hbond_atom_site_label_H
_geom_hbond_atom_site_label_A
_geom_hbond_distance_DH
_geom_hbond_distance_HA
_geom_hbond_distance_DA
_geom_hbond_angle_DHA
O3 H3A O2 0.85(6) 1.81(5) 2.557(6) 146(8)

loop_
_geom_torsion_atom_site_label_1
_geom_torsion_atom_site_label_2
_geom_torsion_atom_site_label_3
_geom_torsion_atom_site_label_4
_geom_torsion
_geom_torsion_site_symmetry_1
_geom_torsion_site_symmetry_4
O2 Pb1 N1 C8 94.9(4) 2_667 .
O1 Pb1 N1 C8 42.7(4) 2_667 .
N2 Pb1 N1 C8 178.5(5) . .
O4 Pb1 N1 C8 -50.4(4) . .
C1 Pb1 N1 C8 68.6(4) 2_667 .
O2 Pb1 N1 C12 -89.9(4) 2_667 .
O1 Pb1 N1 C12 -142.1(4) 2_667 .
N2 Pb1 N1 C12 -6.3(4) . .
O4 Pb1 N1 C12 124.8(4) . .
C1 Pb1 N1 C12 -116.2(4) 2_667 .
O2 Pb1 N2 C17 -89.0(4) 2_667 .
N1 Pb1 N2 C17 -178.4(5) . .
O1 Pb1 N2 C17 -126.1(4) 2_667 .
O4 Pb1 N2 C17 126.1(4) . .
C1 Pb1 N2 C17 -105.3(4) 2_667 .
O2 Pb1 N2 C13 96.3(4) 2_667 .
N1 Pb1 N2 C13 7.0(4) . .
O1 Pb1 N2 C13 59.2(4) 2_667 .
O4 Pb1 N2 C13 -48.5(4) . .
C1 Pb1 N2 C13 80.0(4) 2_667 .
O5 S1 O4 Pb1 123.9(2) . .
O6 S1 O4 Pb1 -3.7(3) . .
C6 S1 O4 Pb1 -120.0(2) . .
O2 Pb1 O4 S1 102.0(3) 2_667 .
N1 Pb1 O4 S1 167.0(3) . .
O1 Pb1 O4 S1 91.2(3) 2_667 .
N2 Pb1 O4 S1 -143.5(2) . .
C1 Pb1 O4 S1 93.8(3) 2_667 .
Pb1 O1 C1 O2 5.7(6) 2_667 .
Pb1 O1 C1 C2 -175.0(4) 2_667 .
Pb1 O2 C1 O1 -5.7(6) 2_667 .
Pb1 O2 C1 C2 174.9(4) 2_667 .
O1 C1 C2 C7 -0.8(8) . .
O2 C1 C2 C7 178.6(5) . .
O1 C1 C2 C3 178.2(5) . .
O2 C1 C2 C3 -2.4(8) . .
C7 C2 C3 O3 177.8(5) . .
C1 C2 C3 O3 -1.2(8) . .
C7 C2 C3 C4 -1.2(8) . .
C1 C2 C3 C4 179.8(5) . .
O3 C3 C4 C5 -179.6(5) . .
C2 C3 C4 C5 -0.6(9) . .
C3 C4 C5 C6 1.4(9) . .
C4 C5 C6 C7 -0.3(8) . .
C4 C5 C6 S1 178.3(4) . .
O5 S1 C6 C7 -170.4(4) . .
O4 S1 C6 C7 68.8(5) . .
O6 S1 C6 C7 -50.1(5) . .
O5 S1 C6 C5 11.0(5) . .
O4 S1 C6 C5 -109.9(5) . .
O6 S1 C6 C5 131.2(5) . .
C5 C6 C7 C2 -1.5(8) . .
S1 C6 C7 C2 179.9(4) . .
C3 C2 C7 C6 2.3(8) . .
C1 C2 C7 C6 -178.7(5) . .
C12 N1 C8 C9 0.5(9) . .
Pb1 N1 C8 C9 175.9(5) . .
N1 C8 C9 C10 -1.8(10) . .
C8 C9 C10 C11 1.4(10) . .
C9 C10 C11 C12 0.2(10) . .
C8 N1 C12 C11 1.2(8) . .
Pb1 N1 C12 C11 -173.9(4) . .
C8 N1 C12 C13 -179.6(5) . .
Pb1 N1 C12 C13 5.2(7) . .
C10 C11 C12 N1 -1.5(9) . .
C10 C11 C12 C13 179.4(6) . .
C17 N2 C13 C14 -2.2(8) . .
Pb1 N2 C13 C14 172.6(4) . .
C17 N2 C13 C12 177.9(5) . .
Pb1 N2 C13 C12 -7.3(6) . .
N1 C12 C13 N2 1.6(7) . .
C11 C12 C13 N2 -179.2(5) . .
N1 C12 C13 C14 -178.3(5) . .
C11 C12 C13 C14 0.9(9) . .
N2 C13 C14 C15 1.7(9) . .
C12 C13 C14 C15 -178.4(5) . .
C13 C14 C15 C16 0.1(10) . .
C14 C15 C16 C17 -1.3(10) . .
C13 N2 C17 C16 0.9(9) . .
Pb1 N2 C17 C16 -173.8(5) . .
C15 C16 C17 N2 0.8(10) . .
C22 N3 C18 C19 1.7(10) . .
N3 C18 C19 C20 0.0(10) . .
C18 C19 C20 C21 -0.9(9) . .
C18 C19 C20 C20 179.0(6) . 2_765
C19 C20 C21 C22 0.2(10) . .
C20 C20 C21 C22 -179.7(7) 2_765 .
C20 C21 C22 N3 1.5(10) . .
C18 N3 C22 C21 -2.4(10) . .
